data_7005849
loop_
_publ_author_name
'Magill, Alison M.'
'Yates, Brian F.'
'Cavell, Kingsley J.'
'Skelton, Brian W.'
'White, Allan H.'

_publ_section_title
;
 Synthesis of N-heterocyclic carbene palladium(II) bis-phosphine
 complexes and their decomposition in the presence of aryl halides.
;
_journal_issue 31
_journal_name_full 'Dalton transactions (Cambridge, England : 2003)'
_journal_page_first 3398
_journal_page_last 3406
_journal_paper_doi 10.1039/b706053j
_journal_year 2007
_chemical_formula_moiety 'C27 H26 I2 P2 Pd1'
_chemical_formula_sum 'C27 H26 I2 P2 Pd'
_chemical_formula_weight 772.68
_space_group_IT_number 14
_symmetry_cell_setting monoclinic
_symmetry_space_group_name_Hall '-P 2yn'
_symmetry_space_group_name_H-M 'P 1 21/n 1'
_cell_angle_alpha 90.00000
_cell_angle_beta 103.622(2)
_cell_angle_gamma 90.00000
_cell_formula_units_Z 4
_cell_length_a 9.5737(9)
_cell_length_b 20.954(2)
_cell_length_c 13.4270(10)
_cell_measurement_reflns_used 9202
_cell_measurement_temperature 150(2)
_cell_measurement_theta_max 37.48
_cell_measurement_theta_min 2.49
_cell_volume 2617.8(4)
_computing_cell_refinement 'Siemens SAINT (Siemens, 1995)'
_computing_data_collection 'Siemens SMART (Siemens, 1995)'
_computing_data_reduction 'xtal ADDREF SORTRF'
_computing_molecular_graphics xtal
_computing_publication_material 'xtal BONDLA CIFIO'
_computing_structure_refinement 'xtal CRYLSQ'
_computing_structure_solution xtal
_diffrn_ambient_temperature 150(2)
_diffrn_measured_fraction_theta_full 1.0
_diffrn_measured_fraction_theta_max 1.0
_diffrn_measurement_device_type
;
Bruker SMART CCD diffractometer
;
_diffrn_measurement_method '\w scans'
_diffrn_radiation_detector 'CCD area detector'
_diffrn_radiation_monochromator graphite
_diffrn_radiation_source 'sealed tube'
_diffrn_radiation_type 'Mo K\a'
_diffrn_radiation_wavelength .71073
_diffrn_reflns_av_R_equivalents .041
_diffrn_reflns_av_sigmaI/netI .062
_diffrn_reflns_limit_h_max 15
_diffrn_reflns_limit_h_min -16
_diffrn_reflns_limit_k_max 35
_diffrn_reflns_limit_k_min -35
_diffrn_reflns_limit_l_max 22
_diffrn_reflns_limit_l_min -22
_diffrn_reflns_number 51975
_diffrn_reflns_theta_full 37.54
_diffrn_reflns_theta_max 37.54
_diffrn_reflns_theta_min 1.84
_diffrn_standards_decay_% 0
_diffrn_standards_number 0
_exptl_absorpt_coefficient_mu 3.204
_exptl_absorpt_correction_T_max 1
_exptl_absorpt_correction_T_min .75
_exptl_absorpt_correction_type multi-scan
_exptl_absorpt_process_details
;
SADABS; Sheldrick, 1996
;
_exptl_crystal_colour orange
_exptl_crystal_density_diffrn 1.96
_exptl_crystal_density_method 'not measured'
_exptl_crystal_description plate
_exptl_crystal_F_000 1480
_exptl_crystal_size_max .18
_exptl_crystal_size_mid .13
_exptl_crystal_size_min .04
_refine_diff_density_max 1.568
_refine_diff_density_min -.719
_refine_ls_extinction_method none
_refine_ls_goodness_of_fit_all 1.027
_refine_ls_goodness_of_fit_ref 1.071
_refine_ls_hydrogen_treatment noref
_refine_ls_matrix_type full
_refine_ls_number_constraints 0
_refine_ls_number_parameters 289
_refine_ls_number_reflns 10439
_refine_ls_number_restraints 0
_refine_ls_R_factor_all .054
_refine_ls_R_factor_gt .034
_refine_ls_shift/su_max .021
_refine_ls_shift/su_mean .001
_refine_ls_structure_factor_coef F
_refine_ls_weighting_details
;
w=1/(sig^2(F) + .0009F^2)
;
_refine_ls_weighting_scheme calc
_refine_ls_wR_factor_all .05
_refine_ls_wR_factor_ref .046
_reflns_d_resolution_high .583
_reflns_d_resolution_low 11.052
_reflns_Friedel_coverage 0
_reflns_limit_h_max 16
_reflns_limit_h_min 0
_reflns_limit_k_max 35
_reflns_limit_k_min 0
_reflns_limit_l_max 22
_reflns_limit_l_min -22
_reflns_number_gt 10439
_reflns_number_total 13536
_reflns_threshold_expression 'F > 4.00 sig(F )'
_cod_data_source_file b706053j.txt
_cod_data_source_block ami2pp
_cod_original_sg_symbol_Hall -p_2yn
_cod_original_sg_symbol_H-M P_1_21/n_1
_cod_original_formula_sum 'C27 H26 I2 P2 Pd1'
_cod_database_code 7005849

loop_
_symmetry_equiv_pos_as_xyz
+x,+y,+z
1/2-x,1/2+y,1/2-z
-x,-y,-z
1/2+x,1/2-y,1/2+z

loop_
_atom_site_label
_atom_site_fract_x
_atom_site_fract_y
_atom_site_fract_z
_atom_site_U_iso_or_equiv
_atom_site_adp_type
_atom_site_calc_flag
_atom_site_calc_attached_atom
_atom_site_occupancy
_atom_site_disorder_assembly
_atom_site_disorder_group
Pd .190611(18) .173914(8) .238537(13) .01330(6) Uani ? ? 1.00000 ? ?
I1 .287285(18) .118984(8) .088921(12) .01910(7) Uani ? ? 1.00000 ? ?
I2 .12027(2) .279378(8) .127849(13) .02178(7) Uani ? ? 1.00000 ? ?
P1 .25710(7) .08310(3) .32922(5) .0151(2) Uani ? ? 1.00000 ? ?
C111 .1394(3) .01655(12) .2810(2) .0184(9) Uani ? ? 1.00000 ? ?
C112 .1643(3) -.04371(14) .3277(2) .0240(11) Uani ? ? 1.00000 ? ?
C113 .0678(4) -.09283(13) .2965(3) .0282(12) Uani ? ? 1.00000 ? ?
C114 -.0557(3) -.08298(14) .2190(2) .0268(12) Uani ? ? 1.00000 ? ?
C115 -.0805(3) -.02384(14) .1731(2) .0238(11) Uani ? ? 1.00000 ? ?
C116 .0159(3) .02589(12) .2034(2) .0201(10) Uani ? ? 1.00000 ? ?
C121 .4414(3) .05952(12) .33702(18) .0170(9) Uani ? ? 1.00000 ? ?
C122 .4776(3) .00447(13) .2899(2) .0220(10) Uani ? ? 1.00000 ? ?
C123 .6216(3) -.00887(15) .2950(2) .0261(11) Uani ? ? 1.00000 ? ?
C124 .7289(3) .03110(14) .3465(2) .0242(11) Uani ? ? 1.00000 ? ?
C125 .6932(3) .08517(14) .3946(2) .0231(11) Uani ? ? 1.00000 ? ?
C126 .5499(3) .09993(13) .3890(2) .0207(10) Uani ? ? 1.00000 ? ?
C1 .2566(3) .08432(12) .46532(19) .0190(9) Uani ? ? 1.00000 ? ?
C0 .1191(3) .11100(13) .4873(2) .0207(10) Uani ? ? 1.00000 ? ?
C2 .1195(3) .18386(13) .48545(19) .0198(9) Uani ? ? 1.00000 ? ?
P2 .08810(7) .22015(3) .35776(5) .0149(2) Uani ? ? 1.00000 ? ?
C211 -.1060(3) .22248(12) .31466(19) .0168(9) Uani ? ? 1.00000 ? ?
C212 -.1896(3) .24879(12) .3771(2) .0197(9) Uani ? ? 1.00000 ? ?
C213 -.3377(3) .25234(13) .3423(2) .0233(11) Uani ? ? 1.00000 ? ?
C214 -.4047(3) .22780(14) .2464(2) .0251(11) Uani ? ? 1.00000 ? ?
C215 -.3231(3) .19909(14) .1867(2) .0236(11) Uani ? ? 1.00000 ? ?
C216 -.1745(3) .19750(12) .21964(19) .0184(9) Uani ? ? 1.00000 ? ?
C221 .1525(3) .30065(12) .39194(18) .0173(9) Uani ? ? 1.00000 ? ?
C222 .0660(3) .35363(13) .3913(2) .0214(10) Uani ? ? 1.00000 ? ?
C223 .1264(4) .41225(13) .4221(2) .0262(11) Uani ? ? 1.00000 ? ?
C224 .2743(4) .41895(14) .4517(2) .0293(12) Uani ? ? 1.00000 ? ?
C225 .3617(3) .36602(15) .4539(2) .0280(12) Uani ? ? 1.00000 ? ?
C226 .3012(3) .30714(14) .4255(2) .0224(10) Uani ? ? 1.00000 ? ?
H112 .24742 -.05053 .38198 .03000 Uiso ? ? 1.00000 ? ?
H113 .08676 -.13391 .32793 .03600 Uiso ? ? 1.00000 ? ?
H114 -.12258 -.11683 .19719 .03400 Uiso ? ? 1.00000 ? ?
H115 -.16539 -.01729 .11993 .03000 Uiso ? ? 1.00000 ? ?
H116 -.00292 .06686 .17099 .02500 Uiso ? ? 1.00000 ? ?
H122 .40484 -.02370 .25475 .02800 Uiso ? ? 1.00000 ? ?
H123 .64525 -.04614 .26203 .03200 Uiso ? ? 1.00000 ? ?
H124 .82691 .02130 .34909 .03000 Uiso ? ? 1.00000 ? ?
H125 .76747 .11261 .43215 .03000 Uiso ? ? 1.00000 ? ?
H126 .52603 .13798 .42081 .02600 Uiso ? ? 1.00000 ? ?
H1a .27057 .04190 .49114 .02400 Uiso ? ? 1.00000 ? ?
H1b .33557 .11007 .50040 .02400 Uiso ? ? 1.00000 ? ?
H0a .11067 .09664 .55333 .02600 Uiso ? ? 1.00000 ? ?
H0b .03890 .09588 .43700 .02600 Uiso ? ? 1.00000 ? ?
H2a .21215 .19801 .52420 .02500 Uiso ? ? 1.00000 ? ?
H2b .04838 .19903 .51833 .02500 Uiso ? ? 1.00000 ? ?
H212 -.14508 .26410 .44410 .02500 Uiso ? ? 1.00000 ? ?
H213 -.39440 .27165 .38375 .02900 Uiso ? ? 1.00000 ? ?
H214 -.50688 .23050 .22330 .03200 Uiso ? ? 1.00000 ? ?
H215 -.36918 .18095 .12181 .03000 Uiso ? ? 1.00000 ? ?
H216 -.11815 .17892 .17693 .02300 Uiso ? ? 1.00000 ? ?
H222 -.03612 .34980 .36856 .02700 Uiso ? ? 1.00000 ? ?
H223 .06572 .44845 .42317 .03300 Uiso ? ? 1.00000 ? ?
H224 .31575 .46003 .47115 .03600 Uiso ? ? 1.00000 ? ?
H225 .46332 .37077 .47404 .03500 Uiso ? ? 1.00000 ? ?
H226 .36096 .27021 .42956 .02800 Uiso ? ? 1.00000 ? ?

loop_
_atom_site_aniso_label
_atom_site_aniso_U_11
_atom_site_aniso_U_22
_atom_site_aniso_U_33
_atom_site_aniso_U_12
_atom_site_aniso_U_13
_atom_site_aniso_U_23
Pd .01439(7) .01435(7) .01114(7) -.00007(5) .00300(5) .00069(5)
I1 .02119(8) .02229(8) .01463(7) .00020(6) .00587(5) -.00086(5)
I2 .02912(9) .01870(7) .01670(7) .00012(6) .00372(6) .00402(5)
P1 .0159(3) .0161(3) .0129(2) .0016(2) .0030(2) .0008(2)
C111 .0208(10) .0176(10) .0180(10) .0003(8) .0070(8) .0002(8)
C112 .0238(12) .0228(12) .0258(12) .0013(9) .0067(10) .0037(10)
C113 .0342(15) .0161(11) .0375(16) -.0004(10) .0147(12) .0015(10)
C114 .0292(14) .0213(12) .0327(14) -.0069(10) .0126(11) -.0062(10)
C115 .0248(12) .0235(12) .0228(12) -.0046(10) .0046(9) -.0023(9)
C116 .0207(11) .0180(10) .0212(11) -.0028(8) .0041(9) .0008(8)
C121 .0189(10) .0170(10) .0146(9) .0027(8) .0029(8) .0029(7)
C122 .0191(11) .0239(11) .0225(11) .0023(9) .0040(9) -.0060(9)
C123 .0210(12) .0283(13) .0287(13) .0063(10) .0052(10) -.0041(11)
C124 .0180(11) .0302(13) .0244(12) .0021(10) .0051(9) .0063(10)
C125 .0186(11) .0246(12) .0249(12) -.0020(9) .0031(9) .0028(9)
C126 .0219(11) .0180(10) .0224(11) -.0004(9) .0058(9) -.0008(9)
C1 .0227(11) .0198(10) .0148(9) .0034(8) .0051(8) .0033(8)
C0 .0221(11) .0232(11) .0189(10) .0009(9) .0089(9) .0027(9)
C2 .0261(12) .0205(11) .0129(9) .0030(9) .0048(8) .0001(8)
P2 .0156(2) .0156(2) .0131(2) .0008(2) .0029(2) -.0007(2)
C211 .0182(10) .0165(9) .0163(9) -.0001(8) .0052(8) .0003(8)
C212 .0177(10) .0195(10) .0235(11) .0007(8) .0082(9) -.0016(9)
C213 .0203(11) .0203(11) .0321(13) .0023(9) .0118(10) .0007(10)
C214 .0186(11) .0248(12) .0302(13) -.0009(9) .0025(10) .0066(10)
C215 .0202(11) .0281(13) .0204(11) -.0043(10) .0003(9) .0022(10)
C216 .0186(10) .0196(10) .0164(9) -.0023(8) .0028(8) -.0009(8)
C221 .0180(10) .0189(10) .0139(9) -.0017(8) .0020(8) -.0011(8)
C222 .0229(11) .0184(11) .0222(11) .0002(9) .0038(9) .0009(9)
C223 .0389(16) .0158(10) .0233(12) -.0011(10) .0063(11) -.0007(9)
C224 .0412(17) .0231(12) .0215(12) -.0129(12) .0032(11) -.0019(10)
C225 .0254(13) .0311(14) .0245(12) -.0114(11) -.0001(10) -.0013(11)
C226 .0181(11) .0270(12) .0208(11) -.0023(9) .0022(9) -.0027(9)

loop_
_atom_type_symbol
_atom_type_description
_atom_type_oxidation_number
_atom_type_number_in_cell
_atom_type_scat_dispersion_real
_atom_type_scat_dispersion_imag
_atom_type_scat_source
C ? 0 108 .002 .002 'Int Tables Vol IV Tables 2.2B and 2.3.1'
H ? 0 104 0 0 'Int Tables Vol IV Tables 2.2B and 2.3.1'
I ? 0 8 -.726 1.812 'Int Tables Vol IV Tables 2.2B and 2.3.1'
P ? 0 8 .09 .095 'Int Tables Vol IV Tables 2.2B and 2.3.1'
Pd ? 0 4 -1.177 1.007 'Int Tables Vol IV Tables 2.2B and 2.3.1'

loop_
_diffrn_attenuator_code
_diffrn_attenuator_scale
? ?

loop_
_geom_angle_atom_site_label_1
_geom_angle_atom_site_label_2
_geom_angle_atom_site_label_3
_geom_angle_site_symmetry_1
_geom_angle_site_symmetry_2
_geom_angle_site_symmetry_3
_geom_angle
_geom_angle_publ_flag
I1 Pd I2 . . . 91.423(10) ?
I1 Pd P1 . . . 86.50(2) ?
I1 Pd P2 . . . 174.999(19) ?
I2 Pd P1 . . . 177.72(3) ?
I2 Pd P2 . . . 86.853(18) ?
P1 Pd P2 . . . 95.30(3) ?
Pd P1 C111 . . . 112.42(8) ?
Pd P1 C121 . . . 113.97(9) ?
Pd P1 C1 . . . 117.29(9) ?
C111 P1 C121 . . . 109.01(12) ?
C111 P1 C1 . . . 102.69(12) ?
C121 P1 C1 . . . 100.23(11) ?
P1 C111 C112 . . . 120.40(18) ?
P1 C111 C116 . . . 120.34(19) ?
C112 C111 C116 . . . 119.0(2) ?
C111 C112 C113 . . . 120.2(2) ?
C111 C112 H112 . . . 119.9 ?
C113 C112 H112 . . . 119.9 ?
C112 C113 C114 . . . 120.4(3) ?
C112 C113 H113 . . . 119.5 ?
C114 C113 H113 . . . 120.1 ?
C113 C114 C115 . . . 119.6(3) ?
C113 C114 H114 . . . 120.6 ?
C115 C114 H114 . . . 119.9 ?
C114 C115 C116 . . . 120.7(2) ?
C114 C115 H115 . . . 119.3 ?
C116 C115 H115 . . . 120.0 ?
C111 C116 C115 . . . 120.2(2) ?
C111 C116 H116 . . . 120.0 ?
C115 C116 H116 . . . 119.9 ?
P1 C121 C122 . . . 122.74(18) ?
P1 C121 C126 . . . 117.7(2) ?
C122 C121 C126 . . . 119.6(2) ?
C121 C122 C123 . . . 119.4(2) ?
C121 C122 H122 . . . 120.5 ?
C123 C122 H122 . . . 120.1 ?
C122 C123 C124 . . . 121.0(3) ?
C122 C123 H123 . . . 118.9 ?
C124 C123 H123 . . . 120.1 ?
C123 C124 C125 . . . 119.6(3) ?
C123 C124 H124 . . . 119.9 ?
C125 C124 H124 . . . 120.5 ?
C124 C125 C126 . . . 120.3(2) ?
C124 C125 H125 . . . 120.1 ?
C126 C125 H125 . . . 119.6 ?
C121 C126 C125 . . . 120.1(3) ?
C121 C126 H126 . . . 120.1 ?
C125 C126 H126 . . . 119.8 ?
P1 C1 C0 . . . 113.85(17) ?
P1 C1 H1a . . . 108.5 ?
P1 C1 H1b . . . 108.2 ?
C0 C1 H1a . . . 109.0 ?
C0 C1 H1b . . . 108.4 ?
H1a C1 H1b . . . 108.7 ?
C1 C0 C2 . . . 111.0(2) ?
C1 C0 H0a . . . 109.2 ?
C1 C0 H0b . . . 109.4 ?
C2 C0 H0a . . . 109.3 ?
C2 C0 H0b . . . 109.1 ?
H0a C0 H0b . . . 108.8 ?
C0 C2 P2 . . . 115.39(18) ?
C0 C2 H2a . . . 107.7 ?
C0 C2 H2b . . . 108.8 ?
P2 C2 H2a . . . 107.7 ?
P2 C2 H2b . . . 108.55 ?
H2a C2 H2b . . . 108.4 ?
Pd P2 C2 . . . 118.48(9) ?
Pd P2 C211 . . . 111.44(9) ?
Pd P2 C221 . . . 113.26(9) ?
C2 P2 C211 . . . 103.87(13) ?
C2 P2 C221 . . . 100.22(11) ?
C211 P2 C221 . . . 108.49(11) ?
P2 C211 C212 . . . 120.45(17) ?
P2 C211 C216 . . . 120.6(2) ?
C212 C211 C216 . . . 118.9(2) ?
C211 C212 C213 . . . 120.2(2) ?
C211 C212 H212 . . . 120.3 ?
C213 C212 H212 . . . 119.5 ?
C212 C213 C214 . . . 120.2(3) ?
C212 C213 H213 . . . 120.2 ?
C214 C213 H213 . . . 119.6 ?
C213 C214 C215 . . . 119.7(3) ?
C213 C214 H214 . . . 119.4 ?
C215 C214 H214 . . . 120.8 ?
C214 C215 C216 . . . 120.2(2) ?
C214 C215 H215 . . . 119.9 ?
C216 C215 H215 . . . 119.9 ?
C211 C216 C215 . . . 120.7(3) ?
C211 C216 H216 . . . 119.4 ?
C215 C216 H216 . . . 119.9 ?
P2 C221 C222 . . . 125.2(2) ?
P2 C221 C226 . . . 115.6(2) ?
C222 C221 C226 . . . 119.2(2) ?
C221 C222 C223 . . . 120.3(3) ?
C221 C222 H222 . . . 120.0 ?
C223 C222 H222 . . . 119.7 ?
C222 C223 C224 . . . 120.3(3) ?
C222 C223 H223 . . . 119.8 ?
C224 C223 H223 . . . 119.9 ?
C223 C224 C225 . . . 119.8(3) ?
C223 C224 H224 . . . 119.9 ?
C225 C224 H224 . . . 120.3 ?
C224 C225 C226 . . . 119.9(3) ?
C224 C225 H225 . . . 119.6 ?
C226 C225 H225 . . . 120.5 ?
C221 C226 C225 . . . 120.5(3) ?
C221 C226 H226 . . . 119.4 ?
C225 C226 H226 . . . 120.1 ?

loop_
_geom_bond_atom_site_label_1
_geom_bond_atom_site_label_2
_geom_bond_site_symmetry_1
_geom_bond_site_symmetry_2
_geom_bond_distance
_geom_bond_publ_flag
Pd I1 . . 2.6632(3) ?
Pd I2 . . 2.6598(3) ?
Pd P1 . . 2.2680(7) ?
Pd P2 . . 2.2813(7) ?
P1 C111 . . 1.814(3) ?
P1 C121 . . 1.811(3) ?
P1 C1 . . 1.829(3) ?
C111 C112 . . 1.405(4) ?
C111 C116 . . 1.394(3) ?
C112 C113 . . 1.380(4) ?
C112 H112 . . .954 ?
C113 C114 . . 1.394(4) ?
C113 H113 . . .957 ?
C114 C115 . . 1.379(4) ?
C114 H114 . . .954 ?
C115 C116 . . 1.388(4) ?
C115 H115 . . .957 ?
C116 H116 . . .960 ?
C121 C122 . . 1.398(4) ?
C121 C126 . . 1.393(3) ?
C122 C123 . . 1.393(4) ?
C122 H122 . . .950 ?
C123 C124 . . 1.378(4) ?
C123 H123 . . .951 ?
C124 C125 . . 1.386(4) ?
C124 H124 . . .954 ?
C125 C126 . . 1.391(4) ?
C125 H125 . . .960 ?
C126 H126 . . .957 ?
C1 C0 . . 1.522(4) ?
C1 H1a . . .952 ?
C1 H1b . . .957 ?
C0 C2 . . 1.527(4) ?
C0 H0a . . .958 ?
C0 H0b . . .949 ?
C2 P2 . . 1.835(3) ?
C2 H2a . . .963 ?
C2 H2b . . .949 ?
P2 C211 . . 1.812(2) ?
P2 C221 . . 1.817(3) ?
C211 C212 . . 1.401(4) ?
C211 C216 . . 1.392(3) ?
C212 C213 . . 1.386(4) ?
C212 H212 . . .956 ?
C213 C214 . . 1.394(4) ?
C213 H213 . . .955 ?
C214 C215 . . 1.382(5) ?
C214 H214 . . .956 ?
C215 C216 . . 1.387(4) ?
C215 H215 . . .958 ?
C216 H216 . . .958 ?
C221 C222 . . 1.384(4) ?
C221 C226 . . 1.395(4) ?
C222 C223 . . 1.379(4) ?
C222 H222 . . .956 ?
C223 C224 . . 1.385(5) ?
C223 H223 . . .957 ?
C224 C225 . . 1.386(5) ?
C224 H224 . . .958 ?
C225 C226 . . 1.378(4) ?
C225 H225 . . .951 ?
C226 H226 . . .956 ?
